data_4088843
loop_
_publ_author_name
'Stolley, Ryan M.'
'Darmon, Jonathan M.'
'Das, Parthapratim'
'Helm, Monte L.'

_publ_section_title
;
 Nickel Bis-Diphosphine Complexes: Controlling the Binding and Heterolysis
 of H2
;
_journal_issue 17
_journal_name_full Organometallics
_journal_page_first 2965
_journal_paper_doi 10.1021/acs.organomet.6b00486
_journal_volume 35
_journal_year 2016
_chemical_absolute_configuration syn
_chemical_formula_moiety 'C34 H66 N2 Ni P4, C H2 Cl2, 2(B F4)'
_chemical_formula_sum 'C35 H68 B2 Cl2 F8 N2 Ni P4'
_chemical_formula_weight 944.02
_space_group_crystal_system orthorhombic
_space_group_IT_number 18
_space_group_name_Hall 'P 2ac 2ac'
_space_group_name_H-M_alt 'P 21 2 21'
_atom_sites_solution_hydrogens mixed
_atom_sites_solution_primary iterative
_audit_creation_date 2015-05-27
_audit_creation_method
;
Olex2 1.2
(compiled 2015.01.26 svn.r3151 for OlexSys, GUI svn.r4998)
;
_cell_angle_alpha 90
_cell_angle_beta 90
_cell_angle_gamma 90
_cell_formula_units_Z 2
_cell_length_a 10.0172(3)
_cell_length_b 13.8460(4)
_cell_length_c 15.3156(5)
_cell_measurement_reflns_used 9953
_cell_measurement_temperature 100
_cell_measurement_theta_max 28.54
_cell_measurement_theta_min 2.43
_cell_volume 2124.25(11)
_computing_molecular_graphics 'Olex2 (Dolomanov et al., 2009)'
_computing_publication_material 'Olex2 (Dolomanov et al., 2009)'
_computing_structure_refinement 'ShelXL (Sheldrick, 2008)'
_computing_structure_solution 'olex2.solve (Bourhis et al., 2015)'
_diffrn_ambient_temperature 100
_diffrn_measured_fraction_theta_full 0.999
_diffrn_measured_fraction_theta_max 0.996
_diffrn_measurement_device_type 'Bruker APEX-II CCD'
_diffrn_measurement_method '\f and \w scans'
_diffrn_radiation_type MoK\a
_diffrn_radiation_wavelength 0.71073
_diffrn_reflns_av_R_equivalents 0.0769
_diffrn_reflns_av_unetI/netI 0.0383
_diffrn_reflns_Laue_measured_fraction_full 0.999
_diffrn_reflns_Laue_measured_fraction_max 0.996
_diffrn_reflns_limit_h_max 13
_diffrn_reflns_limit_h_min -13
_diffrn_reflns_limit_k_max 18
_diffrn_reflns_limit_k_min -18
_diffrn_reflns_limit_l_max 20
_diffrn_reflns_limit_l_min -20
_diffrn_reflns_number 50228
_diffrn_reflns_point_group_measured_fraction_full 0.999
_diffrn_reflns_point_group_measured_fraction_max 0.996
_diffrn_reflns_theta_full 25.242
_diffrn_reflns_theta_max 28.844
_diffrn_reflns_theta_min 1.983
_diffrn_standards_number 0
_exptl_absorpt_coefficient_mu 0.798
_exptl_absorpt_correction_T_max 0.9887
_exptl_absorpt_correction_T_min 0.8752
_exptl_absorpt_correction_type multi-scan
_exptl_absorpt_process_details
;SADABS-2014/5 (Bruker,2014) was used for absorption
 correction. wR2(int) was 0.1041 before and 0.0946 
after correction. The Ratio of minimum to maximum 
transmission is 0.8852. The \l/2 correction factor is 
0.00150.
;
_exptl_crystal_colour 'clear light red'
_exptl_crystal_colour_lustre clear
_exptl_crystal_colour_modifier light
_exptl_crystal_colour_primary red
_exptl_crystal_density_diffrn 1.476
_exptl_crystal_description block
_exptl_crystal_F_000 992
_exptl_crystal_size_max 0.025
_exptl_crystal_size_mid 0.025
_exptl_crystal_size_min 0.02
_refine_diff_density_max 2.005
_refine_diff_density_min -1.013
_refine_diff_density_rms 0.116
_refine_ls_abs_structure_details
;
 Refined as an inversion twin.
;
_refine_ls_abs_structure_Flack -0.01(3)
_refine_ls_extinction_method none
_refine_ls_goodness_of_fit_ref 1.030
_refine_ls_hydrogen_treatment mixed
_refine_ls_matrix_type full
_refine_ls_number_parameters 250
_refine_ls_number_reflns 5537
_refine_ls_number_restraints 0
_refine_ls_restrained_S_all 1.030
_refine_ls_R_factor_all 0.0602
_refine_ls_R_factor_gt 0.0556
_refine_ls_shift/su_max 0.000
_refine_ls_shift/su_mean 0.000
_refine_ls_structure_factor_coef Fsqd
_refine_ls_weighting_details
;
 w=1/[\s^2^(Fo^2^)+(0.0891P)^2^+4.6524P]
 where P=(Fo^2^+2Fc^2^)/3
;
_refine_ls_weighting_scheme calc
_refine_ls_wR_factor_gt 0.1500
_refine_ls_wR_factor_ref 0.1552
_reflns_Friedel_coverage 0.774
_reflns_Friedel_fraction_full 1.000
_reflns_Friedel_fraction_max 0.996
_reflns_number_gt 5158
_reflns_number_total 5537
_reflns_threshold_expression 'I > 2\s(I)'
_cod_data_source_file om6b00486_si_002.cif
_cod_data_source_block stol032_0m
_cod_database_code 4088843
_shelxl_version_number 2013-2
_shelx_space_group_comment
;
The symmetry employed for this shelxl refinement is uniquely defined
by the following loop, which should always be used as a source of
symmetry information in preference to the above space-group names.
They are only intended as comments.
;
_shelx_estimated_absorpt_t_max 0.984
_shelx_estimated_absorpt_t_min 0.980
_olex2_refinement_description
;
1. Twinned data refinement
 Scales: 1.01(3) -0.01(3)
2. Fixed Uiso
 At 1.2 times of:
  All C(H) groups, All C(H,H) groups
3. Others
 Fixed Sof: H18A(0.5) H18B(0.5)
4.a Ternary CH refined with riding coordinates:
 C6(H6), C12(H12)
4.b Secondary CH2 refined with riding coordinates:
 C1(H1A,H1B), C2(H2A,H2B), C3(H3A,H3B), C4(H4A,H4B), C5(H5A,H5B), C7(H7A,H7B),
 C8(H8A,H8B), C9(H9A,H9B), C10(H10A,H10B), C11(H11A,H11B), C13(H13A,H13B),
 C14(H14A,H14B), C15(H15A,H15B), C16(H16A,H16B), C17(H17A,H17B), C18(H18A,H18B)
;
_olex2_submission_special_instructions 'No special instructions were received'

loop_
_space_group_symop_operation_xyz
'x, y, z'
'-x+1/2, -y, z+1/2'
'x+1/2, -y, -z+1/2'
'-x, y, -z'

loop_
_atom_site_label
_atom_site_type_symbol
_atom_site_fract_x
_atom_site_fract_y
_atom_site_fract_z
_atom_site_U_iso_or_equiv
_atom_site_adp_type
_atom_site_occupancy
_atom_site_site_symmetry_order
_atom_site_calc_flag
_atom_site_refinement_flags_posn
_atom_site_refinement_flags_adp
_atom_site_refinement_flags_occupancy
Ni1 Ni 0.0000 -0.14934(6) -0.5000 0.0155(2) Uani 1 2 d S T P
P1 P -0.07997(12) -0.25116(9) -0.59996(8) 0.0177(3) Uani 1 1 d . . .
P2 P -0.14890(12) -0.04781(9) -0.55797(8) 0.0177(3) Uani 1 1 d . . .
N1 N -0.0260(6) -0.0951(4) -0.7183(3) 0.0330(12) Uani 1 1 d . . .
C1 C -0.0441(6) -0.2030(4) -0.7095(3) 0.0239(11) Uani 1 1 d . . .
H1A H 0.0381 -0.2347 -0.7312 0.029 Uiso 1 1 calc R . .
H1B H -0.1179 -0.2227 -0.7487 0.029 Uiso 1 1 calc R . .
C2 C -0.1355(6) -0.0360(4) -0.6776(3) 0.0274(11) Uani 1 1 d . . .
H2A H -0.2216 -0.0552 -0.7040 0.033 Uiso 1 1 calc R . .
H2B H -0.1203 0.0328 -0.6921 0.033 Uiso 1 1 calc R . .
C3 C -0.3162(6) -0.0996(4) -0.5346(5) 0.0353(14) Uani 1 1 d . . .
H3A H -0.3513 -0.0680 -0.4814 0.042 Uiso 1 1 calc R . .
H3B H -0.3763 -0.0821 -0.5834 0.042 Uiso 1 1 calc R . .
C4 C -0.3239(7) -0.2047(5) -0.5220(5) 0.0370(14) Uani 1 1 d . . .
H4A H -0.4190 -0.2233 -0.5161 0.044 Uiso 1 1 calc R . .
H4B H -0.2786 -0.2214 -0.4665 0.044 Uiso 1 1 calc R . .
C5 C -0.2637(5) -0.2619(4) -0.5932(4) 0.0240(10) Uani 1 1 d . . .
H5A H -0.3029 -0.2407 -0.6494 0.029 Uiso 1 1 calc R . .
H5B H -0.2873 -0.3307 -0.5847 0.029 Uiso 1 1 calc R . .
C6 C -0.0281(5) -0.3789(3) -0.6116(3) 0.0206(10) Uani 1 1 d . . .
H6 H -0.0605 -0.4139 -0.5586 0.025 Uiso 1 1 calc R . .
C7 C -0.0953(6) -0.4264(4) -0.6913(4) 0.0265(11) Uani 1 1 d . . .
H7A H -0.1929 -0.4151 -0.6893 0.032 Uiso 1 1 calc R . .
H7B H -0.0603 -0.3973 -0.7457 0.032 Uiso 1 1 calc R . .
C8 C -0.0669(7) -0.5353(4) -0.6909(4) 0.0355(14) Uani 1 1 d . . .
H8A H -0.1061 -0.5649 -0.6379 0.043 Uiso 1 1 calc R . .
H8B H -0.1089 -0.5657 -0.7426 0.043 Uiso 1 1 calc R . .
C9 C 0.0834(7) -0.5533(5) -0.6925(4) 0.0342(13) Uani 1 1 d . . .
H9A H 0.1001 -0.6237 -0.6884 0.041 Uiso 1 1 calc R . .
H9B H 0.1200 -0.5306 -0.7489 0.041 Uiso 1 1 calc R . .
C10 C 0.1555(6) -0.5027(4) -0.6187(4) 0.0293(12) Uani 1 1 d . . .
H10A H 0.2529 -0.5116 -0.6258 0.035 Uiso 1 1 calc R . .
H10B H 0.1290 -0.5323 -0.5624 0.035 Uiso 1 1 calc R . .
C11 C 0.1232(6) -0.3940(4) -0.6166(4) 0.0243(10) Uani 1 1 d . . .
H11A H 0.1665 -0.3639 -0.5653 0.029 Uiso 1 1 calc R . .
H11B H 0.1587 -0.3627 -0.6698 0.029 Uiso 1 1 calc R . .
C12 C -0.1718(5) 0.0776(3) -0.5204(3) 0.0192(9) Uani 1 1 d . . .
H12 H -0.0920 0.1152 -0.5400 0.023 Uiso 1 1 calc R . .
C13 C -0.1775(5) 0.0848(4) -0.4194(3) 0.0233(10) Uani 1 1 d . . .
H13A H -0.2573 0.0504 -0.3974 0.028 Uiso 1 1 calc R . .
H13B H -0.0974 0.0541 -0.3937 0.028 Uiso 1 1 calc R . .
C14 C -0.1836(6) 0.1911(4) -0.3921(4) 0.0276(11) Uani 1 1 d . . .
H14A H -0.1890 0.1954 -0.3277 0.033 Uiso 1 1 calc R . .
H14B H -0.1009 0.2242 -0.4110 0.033 Uiso 1 1 calc R . .
C15 C -0.3040(6) 0.2414(4) -0.4323(4) 0.0290(11) Uani 1 1 d . . .
H15A H -0.3031 0.3106 -0.4161 0.035 Uiso 1 1 calc R . .
H15B H -0.3870 0.2123 -0.4091 0.035 Uiso 1 1 calc R . .
C16 C -0.3017(6) 0.2317(4) -0.5322(4) 0.0264(11) Uani 1 1 d . . .
H16A H -0.3829 0.2621 -0.5568 0.032 Uiso 1 1 calc R . .
H16B H -0.2232 0.2665 -0.5556 0.032 Uiso 1 1 calc R . .
C17 C -0.2957(5) 0.1259(4) -0.5609(4) 0.0243(10) Uani 1 1 d . . .
H17A H -0.2907 0.1222 -0.6254 0.029 Uiso 1 1 calc R . .
H17B H -0.3774 0.0918 -0.5417 0.029 Uiso 1 1 calc R . .
Cl1 Cl -0.60646(17) -0.51572(11) -0.43593(11) 0.0373(4) Uani 1 1 d . . .
C18 C -0.5000 -0.4430(5) -0.5000 0.0286(15) Uani 1 2 d S T P
H18A H -0.5542 -0.4010 -0.5385 0.034 Uiso 0.5 1 calc R . .
H18B H -0.4458 -0.4010 -0.4615 0.034 Uiso 0.5 1 calc R . .
F1 F -0.4220(5) -0.2840(3) -0.3456(3) 0.0483(11) Uani 1 1 d . . .
F2 F -0.3690(13) -0.2260(5) -0.2116(5) 0.151(5) Uani 1 1 d . . .
F3 F -0.4839(10) -0.1330(4) -0.3060(5) 0.115(3) Uani 1 1 d . . .
F4 F -0.2773(7) -0.1644(5) -0.3259(5) 0.091(2) Uani 1 1 d . . .
B1 B -0.3928(10) -0.2038(6) -0.2930(7) 0.049(2) Uani 1 1 d . . .
H1 H 0.059(7) -0.069(5) -0.692(4) 0.019(15) Uiso 1 1 d . . .

loop_
_atom_site_aniso_label
_atom_site_aniso_U_11
_atom_site_aniso_U_22
_atom_site_aniso_U_33
_atom_site_aniso_U_23
_atom_site_aniso_U_13
_atom_site_aniso_U_12
Ni1 0.0173(4) 0.0157(4) 0.0136(4) 0.000 -0.0027(3) 0.000
P1 0.0185(5) 0.0195(6) 0.0151(5) -0.0020(4) -0.0026(4) 0.0007(5)
P2 0.0184(5) 0.0172(5) 0.0174(5) 0.0006(4) -0.0020(4) 0.0011(4)
N1 0.046(3) 0.029(2) 0.024(2) 0.0009(19) 0.005(2) 0.000(2)
C1 0.031(3) 0.027(3) 0.014(2) -0.0003(19) -0.0007(18) 0.007(2)
C2 0.042(3) 0.022(2) 0.018(2) 0.0014(18) -0.007(2) 0.006(2)
C3 0.020(2) 0.023(3) 0.063(4) -0.002(3) 0.000(3) 0.005(2)
C4 0.034(3) 0.031(3) 0.046(4) -0.001(3) 0.001(3) -0.001(2)
C5 0.021(2) 0.024(2) 0.027(2) -0.005(2) -0.0029(19) -0.0036(19)
C6 0.023(2) 0.017(2) 0.021(2) -0.0027(17) -0.0008(18) 0.0010(17)
C7 0.031(3) 0.026(3) 0.023(2) -0.009(2) -0.005(2) 0.000(2)
C8 0.051(4) 0.021(3) 0.034(3) -0.011(2) -0.001(3) -0.004(3)
C9 0.051(4) 0.025(3) 0.027(3) -0.005(2) -0.001(3) 0.004(3)
C10 0.036(3) 0.027(3) 0.025(3) 0.002(2) 0.000(2) 0.009(2)
C11 0.026(2) 0.024(2) 0.023(2) -0.0014(19) 0.000(2) 0.003(2)
C12 0.023(2) 0.016(2) 0.019(2) -0.0007(16) 0.0003(17) 0.0026(17)
C13 0.024(2) 0.025(2) 0.021(2) -0.0014(19) 0.0021(18) 0.0042(19)
C14 0.026(3) 0.032(3) 0.025(3) -0.010(2) 0.003(2) 0.001(2)
C15 0.029(3) 0.025(3) 0.033(3) -0.009(2) 0.006(2) 0.002(2)
C16 0.031(3) 0.017(2) 0.031(3) 0.0019(19) 0.001(2) 0.0052(19)
C17 0.025(2) 0.021(2) 0.026(2) -0.0008(19) -0.005(2) 0.0064(19)
Cl1 0.0477(9) 0.0291(7) 0.0350(7) 0.0022(6) 0.0100(7) -0.0061(6)
C18 0.035(4) 0.017(3) 0.033(4) 0.000 0.008(4) 0.000
F1 0.053(2) 0.0294(19) 0.063(3) -0.0141(19) -0.025(2) 0.0051(18)
F2 0.293(13) 0.058(4) 0.103(6) 0.007(4) -0.138(8) -0.024(6)
F3 0.180(8) 0.060(3) 0.105(5) -0.039(3) -0.100(5) 0.055(5)
F4 0.079(4) 0.090(5) 0.103(5) -0.007(4) -0.009(4) -0.025(4)
B1 0.053(5) 0.037(4) 0.056(5) -0.004(4) -0.021(4) -0.002(4)

loop_
_atom_type_symbol
_atom_type_description
_atom_type_scat_dispersion_real
_atom_type_scat_dispersion_imag
_atom_type_scat_source
C C 0.0033 0.0016 'International Tables Vol C Tables 4.2.6.8 and 6.1.1.4'
H H 0.0000 0.0000 'International Tables Vol C Tables 4.2.6.8 and 6.1.1.4'
B B 0.0013 0.0007 'International Tables Vol C Tables 4.2.6.8 and 6.1.1.4'
Cl Cl 0.1484 0.1585 'International Tables Vol C Tables 4.2.6.8 and 6.1.1.4'
F F 0.0171 0.0103 'International Tables Vol C Tables 4.2.6.8 and 6.1.1.4'
N N 0.0061 0.0033 'International Tables Vol C Tables 4.2.6.8 and 6.1.1.4'
Ni Ni 0.3393 1.1124 'International Tables Vol C Tables 4.2.6.8 and 6.1.1.4'
P P 0.1023 0.0942 'International Tables Vol C Tables 4.2.6.8 and 6.1.1.4'

loop_
_geom_angle_atom_site_label_1
_geom_angle_atom_site_label_2
_geom_angle_atom_site_label_3
_geom_angle
_geom_angle_site_symmetry_1
_geom_angle_site_symmetry_3
P1 Ni1 P1 101.57(7) . 4_554
P1 Ni1 P2 83.41(5) 4_554 4_554
P1 Ni1 P2 83.41(5) . .
P1 Ni1 P2 155.59(5) . 4_554
P1 Ni1 P2 155.59(5) 4_554 .
P2 Ni1 P2 101.99(7) 4_554 .
C1 P1 Ni1 109.08(19) . .
C1 P1 C5 105.9(3) . .
C1 P1 C6 101.7(2) . .
C5 P1 Ni1 111.68(17) . .
C5 P1 C6 102.0(2) . .
C6 P1 Ni1 124.69(17) . .
C2 P2 Ni1 113.71(19) . .
C2 P2 C3 106.9(3) . .
C3 P2 Ni1 106.4(2) . .
C12 P2 Ni1 123.47(17) . .
C12 P2 C2 103.6(2) . .
C12 P2 C3 101.0(2) . .
C1 N1 H1 115(4) . .
C2 N1 C1 114.5(5) . .
C2 N1 H1 105(4) . .
P1 C1 H1A 107.9 . .
P1 C1 H1B 107.9 . .
N1 C1 P1 117.5(4) . .
N1 C1 H1A 107.9 . .
N1 C1 H1B 107.9 . .
H1A C1 H1B 107.2 . .
P2 C2 H2A 108.6 . .
P2 C2 H2B 108.6 . .
N1 C2 P2 114.6(4) . .
N1 C2 H2A 108.6 . .
N1 C2 H2B 108.6 . .
H2A C2 H2B 107.6 . .
P2 C3 H3A 108.0 . .
P2 C3 H3B 108.0 . .
H3A C3 H3B 107.3 . .
C4 C3 P2 117.1(4) . .
C4 C3 H3A 108.0 . .
C4 C3 H3B 108.0 . .
C3 C4 H4A 108.7 . .
C3 C4 H4B 108.7 . .
C3 C4 C5 114.3(6) . .
H4A C4 H4B 107.6 . .
C5 C4 H4A 108.7 . .
C5 C4 H4B 108.7 . .
P1 C5 H5A 108.8 . .
P1 C5 H5B 108.8 . .
C4 C5 P1 113.9(4) . .
C4 C5 H5A 108.8 . .
C4 C5 H5B 108.8 . .
H5A C5 H5B 107.7 . .
P1 C6 H6 107.1 . .
C7 C6 P1 111.2(4) . .
C7 C6 H6 107.1 . .
C11 C6 P1 114.4(4) . .
C11 C6 H6 107.1 . .
C11 C6 C7 109.5(4) . .
C6 C7 H7A 109.8 . .
C6 C7 H7B 109.8 . .
H7A C7 H7B 108.2 . .
C8 C7 C6 109.6(5) . .
C8 C7 H7A 109.8 . .
C8 C7 H7B 109.8 . .
C7 C8 H8A 109.6 . .
C7 C8 H8B 109.6 . .
H8A C8 H8B 108.2 . .
C9 C8 C7 110.1(5) . .
C9 C8 H8A 109.6 . .
C9 C8 H8B 109.6 . .
C8 C9 H9A 109.1 . .
C8 C9 H9B 109.1 . .
H9A C9 H9B 107.8 . .
C10 C9 C8 112.5(5) . .
C10 C9 H9A 109.1 . .
C10 C9 H9B 109.1 . .
C9 C10 H10A 109.3 . .
C9 C10 H10B 109.3 . .
C9 C10 C11 111.6(5) . .
H10A C10 H10B 108.0 . .
C11 C10 H10A 109.3 . .
C11 C10 H10B 109.3 . .
C6 C11 C10 110.0(5) . .
C6 C11 H11A 109.7 . .
C6 C11 H11B 109.7 . .
C10 C11 H11A 109.7 . .
C10 C11 H11B 109.7 . .
H11A C11 H11B 108.2 . .
P2 C12 H12 107.2 . .
C13 C12 P2 112.2(3) . .
C13 C12 H12 107.2 . .
C17 C12 P2 112.5(3) . .
C17 C12 H12 107.2 . .
C17 C12 C13 110.1(4) . .
C12 C13 H13A 109.7 . .
C12 C13 H13B 109.7 . .
H13A C13 H13B 108.2 . .
C14 C13 C12 109.6(4) . .
C14 C13 H13A 109.7 . .
C14 C13 H13B 109.7 . .
C13 C14 H14A 109.4 . .
C13 C14 H14B 109.4 . .
H14A C14 H14B 108.0 . .
C15 C14 C13 111.1(5) . .
C15 C14 H14A 109.4 . .
C15 C14 H14B 109.4 . .
C14 C15 H15A 109.5 . .
C14 C15 H15B 109.5 . .
C14 C15 C16 110.6(5) . .
H15A C15 H15B 108.1 . .
C16 C15 H15A 109.5 . .
C16 C15 H15B 109.5 . .
C15 C16 H16A 109.3 . .
C15 C16 H16B 109.3 . .
H16A C16 H16B 107.9 . .
C17 C16 C15 111.7(5) . .
C17 C16 H16A 109.3 . .
C17 C16 H16B 109.3 . .
C12 C17 H17A 109.8 . .
C12 C17 H17B 109.8 . .
C16 C17 C12 109.4(4) . .
C16 C17 H17A 109.8 . .
C16 C17 H17B 109.8 . .
H17A C17 H17B 108.2 . .
Cl1 C18 Cl1 110.4(4) 4_454 .
Cl1 C18 H18A 109.6 . .
Cl1 C18 H18A 109.6 4_454 .
Cl1 C18 H18B 109.6 4_454 .
Cl1 C18 H18B 109.6 . .
H18A C18 H18B 108.1 . .
F2 B1 F1 113.5(8) . .
F2 B1 F3 115.8(10) . .
F2 B1 F4 106.8(9) . .
F3 B1 F1 110.4(7) . .
F3 B1 F4 103.1(8) . .
F4 B1 F1 106.2(8) . .

loop_
_geom_bond_atom_site_label_1
_geom_bond_atom_site_label_2
_geom_bond_distance
_geom_bond_site_symmetry_2
Ni1 P1 2.2300(13) .
Ni1 P1 2.2300(13) 4_554
Ni1 P2 2.2337(13) 4_554
Ni1 P2 2.2337(13) .
P1 C1 1.841(5) .
P1 C5 1.849(5) .
P1 C6 1.852(5) .
P2 C2 1.844(5) .
P2 C3 1.857(6) .
P2 C12 1.844(5) .
N1 C1 1.511(7) .
N1 C2 1.504(8) .
N1 H1 1.01(7) .
C1 H1A 0.9900 .
C1 H1B 0.9900 .
C2 H2A 0.9900 .
C2 H2B 0.9900 .
C3 H3A 0.9900 .
C3 H3B 0.9900 .
C3 C4 1.470(8) .
C4 H4A 0.9900 .
C4 H4B 0.9900 .
C4 C5 1.476(9) .
C5 H5A 0.9900 .
C5 H5B 0.9900 .
C6 H6 1.0000 .
C6 C7 1.542(7) .
C6 C11 1.532(7) .
C7 H7A 0.9900 .
C7 H7B 0.9900 .
C7 C8 1.534(8) .
C8 H8A 0.9900 .
C8 H8B 0.9900 .
C8 C9 1.527(10) .
C9 H9A 0.9900 .
C9 H9B 0.9900 .
C9 C10 1.514(9) .
C10 H10A 0.9900 .
C10 H10B 0.9900 .
C10 C11 1.539(7) .
C11 H11A 0.9900 .
C11 H11B 0.9900 .
C12 H12 1.0000 .
C12 C13 1.551(7) .
C12 C17 1.541(7) .
C13 H13A 0.9900 .
C13 H13B 0.9900 .
C13 C14 1.530(8) .
C14 H14A 0.9900 .
C14 H14B 0.9900 .
C14 C15 1.523(8) .
C15 H15A 0.9900 .
C15 H15B 0.9900 .
C15 C16 1.535(8) .
C16 H16A 0.9900 .
C16 H16B 0.9900 .
C16 C17 1.531(7) .
C17 H17A 0.9900 .
C17 H17B 0.9900 .
Cl1 C18 1.765(4) .
C18 Cl1 1.765(4) 4_454
C18 H18A 0.9900 .
C18 H18B 0.9900 .
F1 B1 1.403(9) .
F2 B1 1.306(12) .
F3 B1 1.354(11) .
F4 B1 1.376(13) .

loop_
_geom_torsion_atom_site_label_1
_geom_torsion_atom_site_label_2
_geom_torsion_atom_site_label_3
_geom_torsion_atom_site_label_4
_geom_torsion
Ni1 P1 C1 N1 -25.2(5)
Ni1 P1 C5 C4 -2.0(5)
Ni1 P1 C6 C7 -175.8(3)
Ni1 P1 C6 C11 -51.2(4)
Ni1 P2 C2 N1 -0.6(5)
Ni1 P2 C3 C4 -25.8(6)
Ni1 P2 C12 C13 -45.8(4)
Ni1 P2 C12 C17 -170.6(3)
P1 C6 C7 C8 -171.5(4)
P1 C6 C11 C10 175.5(4)
P2 C3 C4 C5 -52.7(8)
P2 C12 C13 C14 174.8(4)
P2 C12 C17 C16 -175.7(4)
C1 P1 C5 C4 -120.6(5)
C1 P1 C6 C7 -52.5(4)
C1 P1 C6 C11 72.2(4)
C1 N1 C2 P2 64.4(6)
C2 P2 C3 C4 96.1(6)
C2 P2 C12 C13 -176.8(4)
C2 P2 C12 C17 58.4(4)
C2 N1 C1 P1 -50.4(6)
C3 P2 C2 N1 -117.8(5)
C3 P2 C12 C13 72.5(4)
C3 P2 C12 C17 -52.3(4)
C3 C4 C5 P1 68.4(7)
C5 P1 C1 N1 95.2(5)
C5 P1 C6 C7 56.8(4)
C5 P1 C6 C11 -178.5(4)
C6 P1 C1 N1 -158.6(4)
C6 P1 C5 C4 133.3(5)
C6 C7 C8 C9 -58.4(7)
C7 C6 C11 C10 -59.0(6)
C7 C8 C9 C10 55.2(7)
C8 C9 C10 C11 -53.7(7)
C9 C10 C11 C6 55.3(6)
C11 C6 C7 C8 61.1(6)
C12 P2 C2 N1 135.9(4)
C12 P2 C3 C4 -155.8(6)
C12 C13 C14 C15 58.0(6)
C13 C12 C17 C16 58.4(6)
C13 C14 C15 C16 -56.4(6)
C14 C15 C16 C17 56.3(6)
C15 C16 C17 C12 -57.2(6)
C17 C12 C13 C14 -59.0(6)

loop_
_twin_individual_id
_twin_individual_mass_fraction_refined
1 1.01(3)
2 -0.01(3)
